data_4130430
loop_
_publ_author_name
'Sahu, Sumit'
'Zhang, Bo'
'Pollock, Christopher J.'
'D\"urr, Maximilian'
'Davies, Casey G.'
'Confer, Alex M.'
'Ivanovi\'c-Burmazovi\'c, Ivana'
'Siegler, Maxime A.'
'Jameson, Guy N. L.'
'Krebs, Carsten'
'Goldberg, David P.'

_publ_section_title
;
 Aromatic C-F Hydroxylation by Nonheme Iron(IV)-Oxo Complexes: Structural,
 Spectroscopic, and Mechanistic Investigations.
;
_journal_issue 39
_journal_name_full 'Journal of the American Chemical Society'
_journal_page_first 12791
_journal_page_last 12802
_journal_paper_doi 10.1021/jacs.6b03346
_journal_volume 138
_journal_year 2016
_chemical_formula_moiety '2(C37 H29 F3 Fe N5 O3), 4(Cl O4), C2 H3 N'
_chemical_formula_sum 'C76 H61 Cl4 F6 Fe2 N11 O22'
_chemical_formula_weight 1847.85
_space_group_crystal_system monoclinic
_space_group_IT_number 12
_space_group_name_Hall '-I 2y'
_space_group_name_H-M_alt 'I 1 2/m 1'
_atom_sites_solution_hydrogens geom
_atom_sites_solution_primary direct
_atom_sites_solution_secondary difmap
_audit_creation_method SHELXL-2014/7
_cell_angle_alpha 90
_cell_angle_beta 91.2677(15)
_cell_angle_gamma 90
_cell_formula_units_Z 4
_cell_length_a 11.6550(2)
_cell_length_b 26.4005(6)
_cell_length_c 28.4632(5)
_cell_measurement_reflns_used 10865
_cell_measurement_temperature 110(2)
_cell_measurement_theta_max 71.97
_cell_measurement_theta_min 4.11
_cell_volume 8755.9(3)
_computing_cell_refinement
;
CrysAlisPro, Agilent Technologies,
Version 1.171.36.32 (release 02-08-2013 CrysAlis171 .NET)
(compiled Aug  2 2013,16:46:58)
;
_computing_data_collection
;
CrysAlisPro, Agilent Technologies,
Version 1.171.36.32 (release 02-08-2013 CrysAlis171 .NET)
(compiled Aug  2 2013,16:46:58)
;
_computing_data_reduction
;
CrysAlisPro, Agilent Technologies,
Version 1.171.36.32 (release 02-08-2013 CrysAlis171 .NET)
(compiled Aug  2 2013,16:46:58)
;
_computing_molecular_graphics 'SHELXTL v6.10 (Sheldrick, 2008)'
_computing_publication_material 'SHELXTL v6.10 (Sheldrick, 2008)'
_computing_structure_refinement 'SHELXL-2014/7 (Sheldrick, 2014)'
_computing_structure_solution 'SHELXS-2014/7 (Sheldrick, 2014)'
_diffrn_ambient_temperature 110(2)
_diffrn_measured_fraction_theta_full 1.000
_diffrn_measured_fraction_theta_max 0.999
_diffrn_measurement_device_type 'SuperNova, Dual, Cu at zero, Atlas'
_diffrn_measurement_method '\w scans'
_diffrn_radiation_monochromator mirror
_diffrn_radiation_source 'SuperNova (Cu) X-ray Source'
_diffrn_radiation_type CuK\a
_diffrn_radiation_wavelength 1.54178
_diffrn_reflns_av_R_equivalents 0.0405
_diffrn_reflns_av_unetI/netI 0.0314
_diffrn_reflns_Laue_measured_fraction_full 1.000
_diffrn_reflns_Laue_measured_fraction_max 0.999
_diffrn_reflns_limit_h_max 14
_diffrn_reflns_limit_h_min -11
_diffrn_reflns_limit_k_max 31
_diffrn_reflns_limit_k_min -32
_diffrn_reflns_limit_l_max 35
_diffrn_reflns_limit_l_min -33
_diffrn_reflns_number 36960
_diffrn_reflns_point_group_measured_fraction_full 1.000
_diffrn_reflns_point_group_measured_fraction_max 0.999
_diffrn_reflns_theta_full 67.679
_diffrn_reflns_theta_max 71.867
_diffrn_reflns_theta_min 3.106
_exptl_absorpt_coefficient_mu 4.541
_exptl_absorpt_correction_T_max 0.690
_exptl_absorpt_correction_T_min 0.527
_exptl_absorpt_correction_type analytical
_exptl_absorpt_process_details
;
CrysAlisPro, Agilent Technologies,
Version 1.171.36.32 (release 02-08-2013 CrysAlis171 .NET)
(compiled Aug  2 2013,16:46:58)
Analytical numeric absorption correction using a multifaceted crystal
			model based on expressions derived by R.C. Clark & J.S. Reid.
(Clark, R. C. & Reid, J. S. (1995). Acta Cryst. A51, 887-897)
;
_exptl_crystal_colour 'dark red'
_exptl_crystal_density_diffrn 1.402
_exptl_crystal_description 'small block'
_exptl_crystal_F_000 3776
_exptl_crystal_size_max 0.23
_exptl_crystal_size_mid 0.18
_exptl_crystal_size_min 0.13
_refine_diff_density_max 1.946
_refine_diff_density_min -0.750
_refine_diff_density_rms 0.083
_refine_ls_extinction_method none
_refine_ls_goodness_of_fit_ref 1.033
_refine_ls_hydrogen_treatment constr
_refine_ls_matrix_type full
_refine_ls_number_parameters 934
_refine_ls_number_reflns 8791
_refine_ls_number_restraints 1531
_refine_ls_restrained_S_all 1.047
_refine_ls_R_factor_all 0.0679
_refine_ls_R_factor_gt 0.0576
_refine_ls_shift/su_max 0.000
_refine_ls_shift/su_mean 0.000
_refine_ls_structure_factor_coef Fsqd
_refine_ls_weighting_details 'w=1/[\s^2^(Fo^2^)+(0.1167P)^2^+10.1754P] where P=(Fo^2^+2Fc^2^)/3'
_refine_ls_weighting_scheme calc
_refine_ls_wR_factor_gt 0.1669
_refine_ls_wR_factor_ref 0.1771
_reflns_Friedel_coverage 0.000
_reflns_number_gt 7375
_reflns_number_total 8791
_reflns_threshold_expression 'I > 2\s(I)'
_cod_data_source_file ja6b03346_si_003.cif
_cod_data_source_block 2-OAr
_cod_original_sg_symbol_H-M 'I 2/m'
_cod_database_code 4130430
_shelx_shelxl_version_number 2014/7
_shelx_space_group_comment
;
The symmetry employed for this shelxl refinement is uniquely defined
by the following loop, which should always be used as a source of
symmetry information in preference to the above space-group names.
They are only intended as comments.
;

loop_
_space_group_symop_operation_xyz
'x, y, z'
'-x, y, -z'
'x+1/2, y+1/2, z+1/2'
'-x+1/2, y+1/2, -z+1/2'
'-x, -y, -z'
'x, -y, z'
'-x+1/2, -y+1/2, -z+1/2'
'x+1/2, -y+1/2, z+1/2'

loop_
_atom_site_label
_atom_site_type_symbol
_atom_site_fract_x
_atom_site_fract_y
_atom_site_fract_z
_atom_site_U_iso_or_equiv
_atom_site_adp_type
_atom_site_occupancy
_atom_site_site_symmetry_order
_atom_site_calc_flag
_atom_site_refinement_flags_posn
_atom_site_refinement_flags_adp
_atom_site_refinement_flags_occupancy
_atom_site_disorder_assembly
_atom_site_disorder_group
Fe1 Fe 0.02716(3) 0.18584(2) 0.16229(2) 0.03127(15) Uani 1 1 d . . . . .
C1 C 0.1061(3) 0.19361(13) 0.06473(10) 0.0398(7) Uani 1 1 d . . . . .
H1 H 0.1015 0.2293 0.0686 0.048 Uiso 1 1 calc R U . . .
C2 C 0.1410(3) 0.17397(15) 0.02227(11) 0.0482(8) Uani 1 1 d . . . . .
H2 H 0.1611 0.1958 -0.0028 0.058 Uiso 1 1 calc R U . . .
C3 C 0.1460(3) 0.12191(16) 0.01697(12) 0.0537(9) Uani 1 1 d . . . . .
H3 H 0.1710 0.1077 -0.0117 0.064 Uiso 1 1 calc R U . . .
C4 C 0.1147(3) 0.09067(14) 0.05339(12) 0.0474(8) Uani 1 1 d . . . . .
H4 H 0.1163 0.0549 0.0498 0.057 Uiso 1 1 calc R U . . .
C5 C 0.0807(2) 0.11241(12) 0.09539(10) 0.0374(6) Uani 1 1 d . . . . .
C6 C 0.0476(3) 0.08149(12) 0.13724(11) 0.0406(7) Uani 1 1 d . . . . .
H6A H 0.1171 0.0665 0.1522 0.049 Uiso 1 1 calc R U . . .
H6B H -0.0037 0.0535 0.1270 0.049 Uiso 1 1 calc R U . . .
C7 C -0.1411(2) 0.10811(13) 0.16937(11) 0.0414(7) Uani 1 1 d . . . . .
H7A H -0.1606 0.0749 0.1550 0.050 Uiso 1 1 calc R U . . .
H7B H -0.1725 0.1088 0.2014 0.050 Uiso 1 1 calc R U . . .
C8 C -0.1935(3) 0.14929(14) 0.14079(11) 0.0419(7) Uani 1 1 d . . . . .
C9 C -0.3035(3) 0.14645(17) 0.12094(13) 0.0549(10) Uani 1 1 d . . . . .
H9 H -0.3489 0.1170 0.1251 0.066 Uiso 1 1 calc R U . . .
C10 C -0.3461(3) 0.18681(18) 0.09516(14) 0.0591(11) Uani 1 1 d . . . . .
H10 H -0.4214 0.1855 0.0817 0.071 Uiso 1 1 calc R U . . .
C11 C -0.2787(3) 0.22874(17) 0.08925(12) 0.0531(9) Uani 1 1 d . . . . .
H11 H -0.3069 0.2567 0.0715 0.064 Uiso 1 1 calc R U . . .
C12 C -0.1697(3) 0.23023(14) 0.10914(10) 0.0440(7) Uani 1 1 d . . . . .
H12 H -0.1226 0.2591 0.1044 0.053 Uiso 1 1 calc R U . . .
C13 C 0.0345(3) 0.10957(12) 0.22177(10) 0.0380(6) Uani 1 1 d . . . . .
H13 H 0.0214 0.0753 0.2357 0.046 Uiso 1 1 calc R U . . .
C14 C -0.0204(2) 0.15188(12) 0.24962(10) 0.0367(6) Uani 1 1 d . . . . .
C15 C -0.0534(3) 0.14827(14) 0.29572(11) 0.0419(7) Uani 1 1 d . . . . .
H15 H -0.0502 0.1171 0.3124 0.050 Uiso 1 1 calc R U . . .
C16 C -0.0917(3) 0.19261(14) 0.31646(11) 0.0447(7) Uani 1 1 d . . . . .
H16 H -0.1142 0.1920 0.3483 0.054 Uiso 1 1 calc R U . . .
C17 C -0.0977(3) 0.23711(14) 0.29197(10) 0.0411(7) Uani 1 1 d . . . . .
H17 H -0.1231 0.2670 0.3070 0.049 Uiso 1 1 calc R U . . .
C18 C -0.0660(2) 0.23883(12) 0.24419(10) 0.0359(6) Uani 1 1 d . . . . .
C19 C -0.0668(2) 0.28428(12) 0.21531(10) 0.0369(6) Uani 1 1 d . . . . .
C20 C -0.1300(3) 0.32775(14) 0.22643(11) 0.0420(7) Uani 1 1 d . . . . .
C21 C -0.1286(3) 0.37259(14) 0.20317(13) 0.0501(8) Uani 1 1 d . . . . .
H21 H -0.1749 0.4002 0.2127 0.060 Uiso 1 1 calc R U . . .
C22 C -0.0566(4) 0.37689(15) 0.16463(14) 0.0556(9) Uani 1 1 d D . . . .
C23 C 0.0081(3) 0.33603(14) 0.15084(12) 0.0484(8) Uani 1 1 d . . . . .
H23 H 0.0579 0.3394 0.1251 0.058 Uiso 1 1 calc R U . . .
C24 C 0.0013(3) 0.28968(12) 0.17433(10) 0.0369(6) Uani 1 1 d . . . . .
O2 O -0.0558(18) 0.4227(4) 0.1435(6) 0.0841(17) Uani 0.791(9) 1 d D U P A 1
C25 C 0.0319(10) 0.4294(3) 0.1068(3) 0.134(4) Uani 0.791(9) 1 d D U P A 1
H25A H 0.1074 0.4195 0.1196 0.201 Uiso 0.791(9) 1 calc R U P A 1
H25B H 0.0339 0.4650 0.0972 0.201 Uiso 0.791(9) 1 calc R U P A 1
H25C H 0.0121 0.4082 0.0796 0.201 Uiso 0.791(9) 1 calc R U P A 1
O2' O -0.049(7) 0.4189(16) 0.138(3) 0.0841(17) Uani 0.209(9) 1 d D U P A 2
C25' C -0.132(3) 0.4584(9) 0.1491(11) 0.092(6) Uani 0.209(9) 1 d D U P A 2
H25D H -0.2069 0.4427 0.1551 0.138 Uiso 0.209(9) 1 calc R U P A 2
H25E H -0.1403 0.4817 0.1224 0.138 Uiso 0.209(9) 1 calc R U P A 2
H25F H -0.1061 0.4771 0.1770 0.138 Uiso 0.209(9) 1 calc R U P A 2
C26 C 0.1600(3) 0.12290(13) 0.21897(10) 0.0379(6) Uani 1 1 d . . . . .
C27 C 0.2467(3) 0.09644(15) 0.24164(12) 0.0477(7) Uani 1 1 d . . . . .
H27 H 0.2305 0.0683 0.2613 0.057 Uiso 1 1 calc R U . . .
C28 C 0.3587(3) 0.11234(17) 0.23475(13) 0.0533(9) Uani 1 1 d . . . . .
H28 H 0.4212 0.0951 0.2497 0.064 Uiso 1 1 calc R U . . .
C29 C 0.3781(3) 0.15321(15) 0.20615(12) 0.0474(8) Uani 1 1 d . . . . .
H29 H 0.4546 0.1640 0.2010 0.057 Uiso 1 1 calc R U . . .
C30 C 0.2875(2) 0.17886(13) 0.18476(10) 0.0377(6) Uani 1 1 d . . . . .
C31 C 0.3100(2) 0.22208(13) 0.15310(11) 0.0393(7) Uani 1 1 d . . . . .
C32 C 0.3496(3) 0.21405(14) 0.10810(12) 0.0459(7) Uani 1 1 d . . . . .
C33 C 0.3741(3) 0.25162(17) 0.07677(13) 0.0558(9) Uani 1 1 d . . . . .
H33 H 0.4007 0.2438 0.0463 0.067 Uiso 1 1 calc R U . . .
C34 C 0.3591(3) 0.30120(17) 0.09065(15) 0.0579(9) Uani 1 1 d D . . . .
C35 C 0.3205(3) 0.31235(15) 0.13566(14) 0.0518(8) Uani 1 1 d . . . . .
H35 H 0.3099 0.3464 0.1455 0.062 Uiso 1 1 calc R U . . .
C36 C 0.2982(3) 0.27249(14) 0.16508(12) 0.0439(7) Uani 1 1 d . . . . .
O3 O 0.386(2) 0.3347(5) 0.0565(6) 0.079(3) Uani 0.545(10) 1 d D U P B 1
C37 C 0.3695(11) 0.3865(4) 0.0673(4) 0.099(3) Uani 0.545(10) 1 d D U P B 1
H37A H 0.2897 0.3919 0.0762 0.149 Uiso 0.545(10) 1 calc R U P B 1
H37B H 0.3863 0.4072 0.0397 0.149 Uiso 0.545(10) 1 calc R U P B 1
H37C H 0.4210 0.3962 0.0935 0.149 Uiso 0.545(10) 1 calc R U P B 1
O3' O 0.374(3) 0.3438(6) 0.0654(8) 0.088(4) Uani 0.455(10) 1 d D U P B 2
C37' C 0.4098(17) 0.3344(6) 0.0206(5) 0.116(4) Uani 0.455(10) 1 d D U P B 2
H37D H 0.4919 0.3263 0.0215 0.174 Uiso 0.455(10) 1 calc R U P B 2
H37E H 0.3964 0.3644 0.0010 0.174 Uiso 0.455(10) 1 calc R U P B 2
H37F H 0.3667 0.3056 0.0073 0.174 Uiso 0.455(10) 1 calc R U P B 2
N1 N 0.0787(2) 0.16311(11) 0.10057(8) 0.0362(5) Uani 1 1 d . . . . .
N2 N -0.0129(2) 0.11422(10) 0.17222(8) 0.0358(5) Uani 1 1 d . . . . .
N3 N -0.1291(2) 0.19129(11) 0.13530(9) 0.0386(6) Uani 1 1 d . . . . .
N4 N -0.0275(2) 0.19513(10) 0.22487(8) 0.0338(5) Uani 1 1 d . . . . .
N5 N 0.1784(2) 0.16326(10) 0.19117(8) 0.0347(5) Uani 1 1 d . . . . .
O1 O 0.06284(17) 0.25233(8) 0.15591(7) 0.0364(4) Uani 1 1 d . . . . .
F1 F -0.20143(16) 0.32544(8) 0.26371(7) 0.0500(5) Uani 1 1 d . . . . .
F2 F 0.36402(18) 0.16498(9) 0.09499(7) 0.0548(5) Uani 1 1 d . . . . .
F3 F 0.26510(19) 0.28315(8) 0.20920(7) 0.0529(5) Uani 1 1 d . . . . .
Cl1 Cl 0.78482(10) 0.0003(4) 0.05843(4) 0.0381(3) Uani 0.145(3) 1 d D U P C -1
O4 O 0.8775(12) 0.0292(6) 0.0762(6) 0.049(2) Uani 0.145(3) 1 d D U P C -1
O5 O 0.7794(14) -0.0003(14) 0.0081(3) 0.0425(18) Uani 0.145(3) 1 d D U P C -1
O6 O 0.7917(16) -0.0503(5) 0.0766(8) 0.042(2) Uani 0.145(3) 1 d D U P C -1
O7 O 0.6780(12) 0.0232(6) 0.0744(7) 0.0570(19) Uani 0.145(3) 1 d D U P C -1
Cl1' Cl 0.78482(10) 0.0003(4) 0.05843(4) 0.0381(3) Uani 0.240(3) 1 d D U P D -2
O4' O 0.7622(10) 0.0486(5) 0.0786(6) 0.049(2) Uani 0.240(3) 1 d D U P D -2
O5' O 0.7456(8) 0.0040(9) 0.0093(2) 0.0425(18) Uani 0.240(3) 1 d D U P D -2
O6' O 0.7266(11) -0.0417(4) 0.0773(5) 0.042(2) Uani 0.240(3) 1 d D U P D -2
O7' O 0.9076(7) -0.0091(4) 0.0589(4) 0.0570(19) Uani 0.240(3) 1 d D U P D -2
Cl1C Cl 0.78482(10) 0.0003(4) 0.05843(4) 0.0381(3) Uani 0.094(2) 1 d D U P E -3
O4C O 0.8448(17) 0.0094(9) 0.1035(5) 0.049(2) Uani 0.094(2) 1 d D U P E -3
O5C O 0.8727(13) 0.0051(11) 0.0244(5) 0.0425(18) Uani 0.094(2) 1 d D U P E -3
O6C O 0.731(3) -0.0476(7) 0.0610(10) 0.042(2) Uani 0.094(2) 1 d D U P E -3
O7C O 0.697(2) 0.0381(9) 0.0526(11) 0.0570(19) Uani 0.094(2) 1 d D U P E -3
Cl2 Cl 0.82471(16) 0.0005(5) 0.23843(10) 0.0524(7) Uani 0.3291(19) 1 d D U P F -1
O8 O 0.8252(17) -0.0442(5) 0.2660(7) 0.056(4) Uani 0.3291(19) 1 d D U P F -1
O9 O 0.9205(4) -0.0008(12) 0.2084(2) 0.0482(14) Uani 0.3291(19) 1 d D U P F -1
O10 O 0.8272(16) 0.0445(7) 0.2678(7) 0.062(4) Uani 0.3291(19) 1 d D U P F -1
O11 O 0.7213(7) 0.0079(7) 0.2093(3) 0.080(4) Uani 0.3291(19) 1 d D U P F -1
Cl2' Cl 0.6081(8) -0.0046(8) 0.2113(3) 0.083(3) Uani 0.1293(19) 1 d D U P G -2
O8' O 0.579(2) 0.0357(8) 0.1805(8) 0.082(6) Uani 0.1293(19) 1 d D U P G -2
O9' O 0.5242(12) -0.0048(8) 0.2514(5) 0.0482(14) Uani 0.1293(19) 1 d D U P G -2
O10' O 0.6047(19) -0.0538(7) 0.1910(7) 0.062(4) Uani 0.1293(19) 1 d D U P G -2
O11' O 0.7169(15) 0.0099(12) 0.2339(8) 0.082(5) Uani 0.1293(19) 1 d D U P G -2
Cl3 Cl 0.1497(4) -0.0005(5) 0.33960(13) 0.0617(11) Uani 0.252(2) 1 d D U P H -1
O12 O 0.107(2) 0.0495(6) 0.3354(7) 0.078(5) Uani 0.252(2) 1 d D U P H -1
O13 O 0.1617(14) -0.0075(8) 0.3901(3) 0.095(4) Uani 0.252(2) 1 d D U P H -1
O14 O 0.0844(16) -0.0409(6) 0.3221(5) 0.070(4) Uani 0.252(2) 1 d D U P H -1
O15 O 0.2647(8) -0.0046(11) 0.3210(4) 0.077(4) Uani 0.252(2) 1 d D U P H -1
Cl3' Cl 0.0886(12) -0.0017(11) 0.3360(4) 0.090(3) Uani 0.117(2) 1 d D U P I -2
O12' O 0.103(3) 0.0464(10) 0.3575(10) 0.078(5) Uani 0.117(2) 1 d D U P I -2
O13' O -0.007(2) -0.0254(11) 0.3574(11) 0.102(7) Uani 0.117(2) 1 d D U P I -2
O14' O 0.0820(19) 0.000(2) 0.2856(5) 0.075(4) Uani 0.117(2) 1 d D U P I -2
O15' O 0.190(2) -0.0324(12) 0.3461(11) 0.089(5) Uani 0.117(2) 1 d D U P I -2
Cl4 Cl -0.0035(14) 0.3185(3) 0.0031(5) 0.073(2) Uani 0.293(3) 1 d D U P J -1
O16 O -0.0510(15) 0.3684(5) -0.0024(6) 0.102(5) Uani 0.293(3) 1 d D U P J -1
O17 O 0.0399(18) 0.3006(6) -0.0405(4) 0.081(4) Uani 0.293(3) 1 d D U P J -1
O18 O -0.0871(15) 0.2843(6) 0.0207(5) 0.081(4) Uani 0.293(3) 1 d D U P J -1
O19 O 0.0899(12) 0.3212(5) 0.0376(4) 0.077(3) Uani 0.293(3) 1 d D U P J -1
Cl4' Cl -0.032(2) 0.3126(7) -0.0029(7) 0.078(3) Uani 0.148(3) 1 d D U P K -2
O16' O -0.052(3) 0.3615(9) -0.0217(8) 0.091(6) Uani 0.148(3) 1 d D U P K -2
O17' O 0.046(3) 0.2854(11) -0.0326(11) 0.069(6) Uani 0.148(3) 1 d D U P K -2
O18' O -0.135(2) 0.2843(10) 0.0021(9) 0.083(5) Uani 0.148(3) 1 d D U P K -2
O19' O 0.022(3) 0.3154(10) 0.0434(7) 0.078(5) Uani 0.148(3) 1 d D U P K -2
Cl4C Cl 0.3245(6) 0.0009(8) 0.14774(17) 0.0586(14) Uani 0.168(2) 1 d D U P L -3
O16C O 0.2541(16) 0.0055(11) 0.1880(5) 0.078(5) Uani 0.168(2) 1 d D U P L -3
O17C O 0.4306(14) 0.0280(7) 0.1571(7) 0.085(5) Uani 0.168(2) 1 d D U P L -3
O18C O 0.2697(17) 0.0174(7) 0.1070(5) 0.081(4) Uani 0.168(2) 1 d D U P L -3
O19C O 0.3549(18) -0.0511(7) 0.1389(7) 0.076(4) Uani 0.168(2) 1 d D U P L -3
Cl4D Cl 0.2634(11) -0.0072(6) 0.1373(5) 0.061(3) Uani 0.085(2) 1 d D U P M -4
O16D O 0.218(3) 0.0175(13) 0.1767(10) 0.088(7) Uani 0.085(2) 1 d D U P M -4
O17D O 0.3510(19) 0.0175(9) 0.1145(9) 0.053(5) Uani 0.085(2) 1 d D U P M -4
O18D O 0.170(2) -0.0172(13) 0.1038(11) 0.101(8) Uani 0.085(2) 1 d D U P M -4
O19D O 0.306(3) -0.0580(9) 0.1472(14) 0.086(7) Uani 0.085(2) 1 d D U P M -4
C1S C 0.4624(9) 0.0696(4) 0.0325(4) 0.080(3) Uani 0.5 1 d . U P N -1
H1S1 H 0.5353 0.0512 0.0357 0.119 Uiso 0.5 1 calc R U P N -1
H1S2 H 0.4097 0.0506 0.0118 0.119 Uiso 0.5 1 calc R U P N -1
H1S3 H 0.4283 0.0732 0.0635 0.119 Uiso 0.5 1 calc R U P N -1
C2S C 0.4831(7) 0.1202(4) 0.0124(2) 0.0548(18) Uani 0.5 1 d . U P N -1
N1S N 0.513(3) 0.1604(3) -0.0007(17) 0.059(5) Uani 0.5 1 d . U P N -1

loop_
_atom_site_aniso_label
_atom_site_aniso_U_11
_atom_site_aniso_U_22
_atom_site_aniso_U_33
_atom_site_aniso_U_23
_atom_site_aniso_U_13
_atom_site_aniso_U_12
Fe1 0.0244(2) 0.0423(3) 0.0273(2) -0.01033(17) 0.00411(16) 0.00020(16)
C1 0.0367(15) 0.0516(18) 0.0314(14) -0.0077(12) 0.0062(12) 0.0016(12)
C2 0.0483(18) 0.065(2) 0.0319(15) -0.0075(14) 0.0097(13) 0.0035(15)
C3 0.056(2) 0.069(2) 0.0366(16) -0.0203(16) 0.0119(14) 0.0050(17)
C4 0.0468(18) 0.053(2) 0.0423(17) -0.0164(15) 0.0099(14) 0.0029(14)
C5 0.0299(13) 0.0476(17) 0.0350(14) -0.0124(12) 0.0051(11) 0.0005(12)
C6 0.0383(15) 0.0447(17) 0.0391(15) -0.0122(13) 0.0098(12) 0.0009(12)
C7 0.0293(14) 0.0522(18) 0.0431(16) -0.0161(14) 0.0066(12) -0.0064(12)
C8 0.0316(14) 0.060(2) 0.0346(14) -0.0205(13) 0.0054(11) -0.0021(13)
C9 0.0337(16) 0.079(3) 0.0520(19) -0.0299(18) 0.0000(14) -0.0046(16)
C10 0.0362(17) 0.092(3) 0.049(2) -0.0285(19) -0.0100(15) 0.0097(18)
C11 0.0423(18) 0.080(3) 0.0371(16) -0.0206(16) -0.0034(13) 0.0167(17)
C12 0.0378(16) 0.063(2) 0.0310(14) -0.0136(14) 0.0002(12) 0.0106(14)
C13 0.0336(14) 0.0463(17) 0.0342(14) -0.0068(12) 0.0060(11) -0.0021(12)
C14 0.0287(13) 0.0484(17) 0.0331(14) -0.0084(12) 0.0040(10) -0.0031(11)
C15 0.0359(15) 0.0557(19) 0.0344(14) -0.0050(13) 0.0059(12) -0.0044(13)
C16 0.0372(16) 0.067(2) 0.0305(14) -0.0118(14) 0.0080(12) -0.0059(14)
C17 0.0311(14) 0.059(2) 0.0329(14) -0.0153(13) 0.0060(11) -0.0005(13)
C18 0.0238(12) 0.0525(17) 0.0316(13) -0.0158(12) 0.0042(10) -0.0009(11)
C19 0.0272(13) 0.0503(17) 0.0332(14) -0.0145(12) 0.0039(11) -0.0010(11)
C20 0.0297(14) 0.0570(19) 0.0392(15) -0.0173(14) 0.0028(11) 0.0024(13)
C21 0.0462(18) 0.054(2) 0.0503(18) -0.0175(16) 0.0007(14) 0.0094(15)
C22 0.069(2) 0.0451(19) 0.053(2) -0.0065(16) 0.0066(17) 0.0051(17)
C23 0.0517(19) 0.0497(19) 0.0441(17) -0.0082(15) 0.0099(14) 0.0032(15)
C24 0.0318(14) 0.0452(16) 0.0337(14) -0.0111(12) 0.0031(11) -0.0002(12)
O2 0.117(4) 0.053(2) 0.084(5) 0.005(3) 0.045(3) 0.025(2)
C25 0.228(9) 0.055(4) 0.124(6) 0.024(4) 0.088(6) 0.034(5)
O2' 0.117(4) 0.053(2) 0.084(5) 0.005(3) 0.045(3) 0.025(2)
C25' 0.111(12) 0.061(10) 0.104(12) 0.000(10) 0.036(11) 0.038(9)
C26 0.0336(14) 0.0505(17) 0.0298(13) -0.0070(12) 0.0043(11) 0.0010(12)
C27 0.0422(17) 0.057(2) 0.0433(17) -0.0001(15) 0.0002(13) 0.0043(14)
C28 0.0358(16) 0.077(3) 0.0468(18) 0.0016(17) -0.0045(14) 0.0040(16)
C29 0.0280(14) 0.070(2) 0.0445(17) -0.0094(16) 0.0001(12) -0.0017(14)
C30 0.0279(14) 0.0528(18) 0.0326(14) -0.0136(12) 0.0042(11) -0.0016(12)
C31 0.0247(13) 0.0552(18) 0.0381(15) -0.0094(13) 0.0051(11) -0.0031(12)
C32 0.0324(15) 0.063(2) 0.0431(16) -0.0101(15) 0.0094(12) -0.0020(14)
C33 0.0477(19) 0.075(3) 0.0451(18) -0.0036(17) 0.0168(15) -0.0055(17)
C34 0.048(2) 0.068(2) 0.058(2) 0.0061(19) 0.0117(17) -0.0102(17)
C35 0.0436(18) 0.054(2) 0.058(2) -0.0067(16) 0.0007(16) -0.0051(14)
C36 0.0344(15) 0.057(2) 0.0403(16) -0.0105(14) 0.0035(12) -0.0044(13)
O3 0.087(5) 0.081(6) 0.072(6) 0.022(6) 0.033(4) -0.002(5)
C37 0.115(7) 0.080(6) 0.104(7) 0.027(6) 0.036(6) 0.010(5)
O3' 0.101(8) 0.074(6) 0.089(8) 0.007(6) 0.020(6) -0.018(6)
C37' 0.158(10) 0.116(8) 0.077(7) 0.009(7) 0.051(7) -0.018(8)
N1 0.0278(11) 0.0485(14) 0.0324(12) -0.0094(10) 0.0045(9) 0.0008(10)
N2 0.0283(12) 0.0463(14) 0.0330(12) -0.0105(10) 0.0063(9) -0.0009(10)
N3 0.0311(12) 0.0551(16) 0.0296(11) -0.0165(11) 0.0033(9) 0.0039(10)
N4 0.0243(11) 0.0452(14) 0.0322(12) -0.0100(10) 0.0039(9) -0.0019(9)
N5 0.0267(11) 0.0473(14) 0.0303(11) -0.0104(10) 0.0039(9) -0.0014(10)
O1 0.0331(10) 0.0427(11) 0.0338(10) -0.0101(8) 0.0072(8) 0.0015(8)
F1 0.0345(9) 0.0671(13) 0.0488(11) -0.0179(9) 0.0109(8) 0.0084(8)
F2 0.0507(11) 0.0667(13) 0.0477(11) -0.0168(10) 0.0192(9) 0.0015(10)
F3 0.0575(12) 0.0617(13) 0.0396(10) -0.0195(9) 0.0032(8) -0.0012(9)
Cl1 0.0471(6) 0.0336(6) 0.0333(5) 0.001(3) -0.0056(4) -0.003(3)
O4 0.052(4) 0.051(4) 0.044(4) -0.016(3) -0.008(3) -0.014(3)
O5 0.058(4) 0.040(4) 0.0287(19) 0.000(4) 0.000(2) 0.000(5)
O6 0.059(4) 0.034(3) 0.035(4) 0.018(3) 0.003(4) -0.001(4)
O7 0.050(3) 0.043(4) 0.078(4) 0.002(3) -0.009(3) 0.003(3)
Cl1' 0.0471(6) 0.0336(6) 0.0333(5) 0.001(3) -0.0056(4) -0.003(3)
O4' 0.052(4) 0.051(4) 0.044(4) -0.016(3) -0.008(3) -0.014(3)
O5' 0.058(4) 0.040(4) 0.0287(19) 0.000(4) 0.000(2) 0.000(5)
O6' 0.059(4) 0.034(3) 0.035(4) 0.018(3) 0.003(4) -0.001(4)
O7' 0.050(3) 0.043(4) 0.078(4) 0.002(3) -0.009(3) 0.003(3)
Cl1C 0.0471(6) 0.0336(6) 0.0333(5) 0.001(3) -0.0056(4) -0.003(3)
O4C 0.052(4) 0.051(4) 0.044(4) -0.016(3) -0.008(3) -0.014(3)
O5C 0.058(4) 0.040(4) 0.0287(19) 0.000(4) 0.000(2) 0.000(5)
O6C 0.059(4) 0.034(3) 0.035(4) 0.018(3) 0.003(4) -0.001(4)
O7C 0.050(3) 0.043(4) 0.078(4) 0.002(3) -0.009(3) 0.003(3)
Cl2 0.0471(10) 0.0406(11) 0.0703(14) 0.017(5) 0.0231(10) 0.002(5)
O8 0.072(8) 0.020(5) 0.077(9) 0.021(5) 0.038(7) 0.016(5)
O9 0.048(3) 0.027(3) 0.070(3) 0.014(8) 0.019(2) -0.004(8)
O10 0.061(7) 0.063(8) 0.062(7) 0.009(6) 0.033(6) 0.031(5)
O11 0.062(4) 0.091(9) 0.086(5) 0.037(7) 0.006(4) -0.009(5)
Cl2' 0.100(5) 0.071(7) 0.081(4) 0.013(7) 0.037(4) 0.010(7)
O8' 0.099(13) 0.082(13) 0.066(11) 0.012(11) 0.027(10) -0.003(11)
O9' 0.048(3) 0.027(3) 0.070(3) 0.014(8) 0.019(2) -0.004(8)
O10' 0.061(7) 0.063(8) 0.062(7) 0.009(6) 0.033(6) 0.031(5)
O11' 0.070(8) 0.089(11) 0.088(9) 0.022(10) 0.022(9) 0.010(8)
Cl3 0.083(2) 0.057(2) 0.0454(16) -0.018(4) 0.0050(16) 0.015(6)
O12 0.102(9) 0.064(7) 0.068(9) -0.003(7) 0.002(8) 0.024(7)
O13 0.157(8) 0.071(10) 0.056(5) 0.012(6) -0.009(6) 0.015(8)
O14 0.096(8) 0.067(7) 0.047(6) -0.016(6) 0.012(6) -0.018(7)
O15 0.083(6) 0.058(10) 0.091(7) -0.031(9) -0.010(5) -0.001(8)
Cl3' 0.126(6) 0.067(5) 0.078(4) -0.013(7) 0.012(5) 0.006(8)
O12' 0.114(10) 0.076(9) 0.046(9) -0.026(9) 0.010(9) 0.027(9)
O13' 0.133(14) 0.081(12) 0.092(13) -0.019(12) 0.011(12) -0.017(12)
O14' 0.106(9) 0.058(8) 0.059(8) -0.013(11) 0.000(7) 0.005(11)
O15' 0.124(10) 0.080(9) 0.064(8) -0.006(9) -0.002(9) 0.009(9)
Cl4 0.129(6) 0.050(2) 0.040(3) 0.003(3) 0.017(3) -0.011(5)
O16 0.147(10) 0.076(7) 0.082(9) 0.021(7) -0.006(10) -0.002(6)
O17 0.139(10) 0.066(9) 0.038(6) -0.002(6) 0.022(7) -0.019(8)
O18 0.124(11) 0.075(7) 0.043(8) 0.006(6) 0.010(7) -0.020(7)
O19 0.110(9) 0.075(7) 0.047(5) 0.000(5) -0.001(6) -0.006(7)
Cl4' 0.136(8) 0.053(5) 0.045(5) 0.004(4) 0.007(5) -0.011(5)
O16' 0.145(12) 0.078(10) 0.051(10) 0.019(10) 0.010(10) 0.002(10)
O17' 0.129(12) 0.048(11) 0.031(10) 0.003(9) 0.021(9) -0.022(10)
O18' 0.135(13) 0.065(9) 0.051(10) -0.012(9) 0.015(10) -0.011(10)
O19' 0.125(12) 0.066(9) 0.042(8) 0.003(7) 0.012(10) -0.017(10)
Cl4C 0.075(3) 0.044(2) 0.057(2) -0.008(7) -0.006(2) 0.002(7)
O16C 0.106(9) 0.041(11) 0.087(8) 0.015(9) -0.001(8) 0.023(9)
O17C 0.102(11) 0.068(9) 0.085(10) -0.011(9) 0.005(10) 0.003(9)
O18C 0.085(9) 0.076(9) 0.083(9) -0.006(7) 0.017(9) 0.006(7)
O19C 0.081(9) 0.079(9) 0.070(8) -0.004(8) 0.020(8) -0.010(8)
Cl4D 0.063(5) 0.047(7) 0.074(5) -0.004(5) 0.007(5) 0.001(5)
O16D 0.101(12) 0.063(12) 0.099(12) 0.005(11) -0.011(12) 0.007(11)
O17D 0.052(9) 0.053(9) 0.053(9) -0.017(8) 0.000(8) 0.001(8)
O18D 0.113(14) 0.082(14) 0.109(14) 0.002(13) 0.023(14) -0.006(13)
O19D 0.091(12) 0.083(12) 0.085(12) -0.007(11) 0.013(12) -0.003(12)
C1S 0.076(6) 0.076(6) 0.086(6) -0.016(5) -0.012(5) 0.011(5)
C2S 0.052(4) 0.079(5) 0.034(4) -0.016(3) -0.001(3) 0.003(4)
N1S 0.043(14) 0.103(4) 0.031(3) 0.009(7) 0.008(9) -0.003(5)

loop_
_atom_type_symbol
_atom_type_description
_atom_type_scat_dispersion_real
_atom_type_scat_dispersion_imag
_atom_type_scat_source
C C 0.0181 0.0091 'International Tables Vol C Tables 4.2.6.8 and 6.1.1.4'
H H 0.0000 0.0000 'International Tables Vol C Tables 4.2.6.8 and 6.1.1.4'
Cl Cl 0.3639 0.7018 'International Tables Vol C Tables 4.2.6.8 and 6.1.1.4'
F F 0.0727 0.0534 'International Tables Vol C Tables 4.2.6.8 and 6.1.1.4'
Fe Fe -1.1336 3.1974 'International Tables Vol C Tables 4.2.6.8 and 6.1.1.4'
N N 0.0311 0.0180 'International Tables Vol C Tables 4.2.6.8 and 6.1.1.4'
O O 0.0492 0.0322 'International Tables Vol C Tables 4.2.6.8 and 6.1.1.4'

loop_
_geom_angle_atom_site_label_1
_geom_angle_atom_site_label_2
_geom_angle_atom_site_label_3
_geom_angle
O1 Fe1 N4 92.91(10)
O1 Fe1 N1 97.51(10)
N4 Fe1 N1 169.51(11)
O1 Fe1 N3 95.88(11)
N4 Fe1 N3 91.71(10)
N1 Fe1 N3 88.38(10)
O1 Fe1 N2 177.43(9)
N4 Fe1 N2 84.55(10)
N1 Fe1 N2 85.01(11)
N3 Fe1 N2 84.61(11)
O1 Fe1 N5 97.27(10)
N4 Fe1 N5 87.97(10)
N1 Fe1 N5 89.57(10)
N3 Fe1 N5 166.85(11)
N2 Fe1 N5 82.27(10)
N1 C1 C2 121.2(3)
N1 C1 H1 119.4
C2 C1 H1 119.4
C1 C2 C3 118.8(3)
C1 C2 H2 120.6
C3 C2 H2 120.6
C4 C3 C2 119.9(3)
C4 C3 H3 120.0
C2 C3 H3 120.0
C3 C4 C5 118.9(3)
C3 C4 H4 120.5
C5 C4 H4 120.5
N1 C5 C4 120.7(3)
N1 C5 C6 116.6(3)
C4 C5 C6 122.7(3)
C5 C6 N2 110.2(3)
C5 C6 H6A 109.6
N2 C6 H6A 109.6
C5 C6 H6B 109.6
N2 C6 H6B 109.6
H6A C6 H6B 108.1
C8 C7 N2 110.4(3)
C8 C7 H7A 109.6
N2 C7 H7A 109.6
C8 C7 H7B 109.6
N2 C7 H7B 109.6
H7A C7 H7B 108.1
N3 C8 C9 120.5(3)
N3 C8 C7 116.2(3)
C9 C8 C7 123.3(3)
C10 C9 C8 119.5(4)
C10 C9 H9 120.3
C8 C9 H9 120.3
C11 C10 C9 119.2(3)
C11 C10 H10 120.4
C9 C10 H10 120.4
C10 C11 C12 119.9(4)
C10 C11 H11 120.1
C12 C11 H11 120.1
N3 C12 C11 120.9(4)
N3 C12 H12 119.6
C11 C12 H12 119.6
N2 C13 C26 105.5(2)
N2 C13 C14 106.2(2)
C26 C13 C14 106.0(2)
N2 C13 H13 112.8
C26 C13 H13 112.8
C14 C13 H13 112.8
N4 C14 C15 122.9(3)
N4 C14 C13 111.9(3)
C15 C14 C13 125.1(3)
C14 C15 C16 116.4(3)
C14 C15 H15 121.8
C16 C15 H15 121.8
C17 C16 C15 121.4(3)
C17 C16 H16 119.3
C15 C16 H16 119.3
C16 C17 C18 120.4(3)
C16 C17 H17 119.8
C18 C17 H17 119.8
N4 C18 C17 117.1(3)
N4 C18 C19 118.0(2)
C17 C18 C19 124.8(3)
C20 C19 C24 113.9(3)
C20 C19 C18 123.0(3)
C24 C19 C18 123.1(3)
C21 C20 F1 115.7(3)
C21 C20 C19 126.2(3)
F1 C20 C19 118.1(3)
C20 C21 C22 117.9(3)
C20 C21 H21 121.1
C22 C21 H21 121.1
O2' C22 C23 116.1(17)
O2 C22 C23 124.4(5)
O2' C22 C21 123.8(16)
O2 C22 C21 115.6(5)
C23 C22 C21 120.0(4)
C22 C23 C24 120.8(3)
C22 C23 H23 119.6
C24 C23 H23 119.6
O1 C24 C23 115.0(3)
O1 C24 C19 124.0(3)
C23 C24 C19 121.0(3)
C22 O2 C25 115.5(7)
O2 C25 H25A 109.5
O2 C25 H25B 109.5
H25A C25 H25B 109.5
O2 C25 H25C 109.5
H25A C25 H25C 109.5
H25B C25 H25C 109.5
C22 O2' C25' 114(3)
O2' C25' H25D 109.5
O2' C25' H25E 109.5
H25D C25' H25E 109.5
O2' C25' H25F 109.5
H25D C25' H25F 109.5
H25E C25' H25F 109.5
N5 C26 C27 123.5(3)
N5 C26 C13 112.5(3)
C27 C26 C13 124.0(3)
C26 C27 C28 117.5(3)
C26 C27 H27 121.2
C28 C27 H27 121.2
C29 C28 C27 119.3(3)
C29 C28 H28 120.4
C27 C28 H28 120.4
C28 C29 C30 120.7(3)
C28 C29 H29 119.6
C30 C29 H29 119.6
N5 C30 C29 120.1(3)
N5 C30 C31 119.7(3)
C29 C30 C31 120.1(3)
C36 C31 C32 114.3(3)
C36 C31 C30 124.9(3)
C32 C31 C30 120.7(3)
F2 C32 C33 118.9(3)
F2 C32 C31 116.4(3)
C33 C32 C31 124.7(4)
C32 C33 C34 118.1(3)
C32 C33 H33 120.9
C34 C33 H33 120.9
O3' C34 C33 128.4(10)
O3 C34 C33 112.4(8)
O3' C34 C35 111.1(10)
O3 C34 C35 127.2(8)
C33 C34 C35 120.5(4)
C36 C35 C34 117.8(4)
C36 C35 H35 121.1
C34 C35 H35 121.1
F3 C36 C35 118.0(3)
F3 C36 C31 117.5(3)
C35 C36 C31 124.5(3)
C34 O3 C37 116.0(13)
O3 C37 H37A 109.5
O3 C37 H37B 109.5
H37A C37 H37B 109.5
O3 C37 H37C 109.5
H37A C37 H37C 109.5
H37B C37 H37C 109.5
C34 O3' C37' 112.8(16)
O3' C37' H37D 109.5
O3' C37' H37E 109.5
H37D C37' H37E 109.5
O3' C37' H37F 109.5
H37D C37' H37F 109.5
H37E C37' H37F 109.5
C1 N1 C5 120.5(3)
C1 N1 Fe1 125.4(2)
C5 N1 Fe1 114.1(2)
C7 N2 C6 112.4(2)
C7 N2 C13 112.6(2)
C6 N2 C13 113.9(2)
C7 N2 Fe1 109.5(2)
C6 N2 Fe1 109.92(19)
C13 N2 Fe1 97.43(18)
C12 N3 C8 120.0(3)
C12 N3 Fe1 125.6(2)
C8 N3 Fe1 114.1(2)
C14 N4 C18 121.8(3)
C14 N4 Fe1 111.10(19)
C18 N4 Fe1 127.1(2)
C26 N5 C30 118.8(3)
C26 N5 Fe1 108.93(19)
C30 N5 Fe1 132.1(2)
C24 O1 Fe1 123.3(2)
O4 Cl1 O5 112.5(10)
O4 Cl1 O6 109.9(9)
O5 Cl1 O6 110.5(12)
O4 Cl1 O7 108.4(10)
O5 Cl1 O7 107.2(9)
O6 Cl1 O7 108.3(9)
O6' Cl1' O4' 117.1(7)
O6' Cl1' O7' 110.1(9)
O4' Cl1' O7' 109.9(7)
O6' Cl1' O5' 105.8(8)
O4' Cl1' O5' 105.6(10)
O7' Cl1' O5' 107.9(6)
O6C Cl1C O5C 116.1(15)
O6C Cl1C O7C 108.1(16)
O5C Cl1C O7C 112.3(15)
O6C Cl1C O4C 107.8(13)
O5C Cl1C O4C 104.0(10)
O7C Cl1C O4C 108.2(14)
O8 Cl2 O9 108.6(13)
O8 Cl2 O10 110.7(4)
O9 Cl2 O10 111.4(13)
O8 Cl2 O11 114.7(11)
O9 Cl2 O11 108.1(5)
O10 Cl2 O11 103.3(11)
O8' Cl2' O10' 115.5(15)
O8' Cl2' O11' 105.7(16)
O10' Cl2' O11' 115.7(16)
O8' Cl2' O9' 108.6(14)
O10' Cl2' O9' 106.8(13)
O11' Cl2' O9' 103.8(11)
O14 Cl3 O12 119.6(11)
O14 Cl3 O13 107.2(12)
O12 Cl3 O13 103.2(11)
O14 Cl3 O15 108.1(12)
O12 Cl3 O15 111.4(15)
O13 Cl3 O15 106.3(9)
O12' Cl3' O13' 107.1(16)
O12' Cl3' O14' 114(2)
O13' Cl3' O14' 114.6(17)
O12' Cl3' O15' 108.8(17)
O13' Cl3' O15' 108.0(19)
O14' Cl3' O15' 103.9(16)
O18 Cl4 O17 110.7(9)
O18 Cl4 O16 110.7(11)
O17 Cl4 O16 110.6(11)
O18 Cl4 O19 107.5(10)
O17 Cl4 O19 109.1(11)
O16 Cl4 O19 108.1(9)
O16' Cl4' O18' 112.9(18)
O16' Cl4' O19' 111.2(16)
O18' Cl4' O19' 106.5(17)
O16' Cl4' O17' 109.3(18)
O18' Cl4' O17' 110.0(15)
O19' Cl4' O17' 106.8(17)
O18C Cl4C O16C 112.6(12)
O18C Cl4C O19C 105.4(13)
O16C Cl4C O19C 111.6(15)
O18C Cl4C O17C 112.1(15)
O16C Cl4C O17C 108.2(13)
O19C Cl4C O17C 106.9(13)
O17D Cl4D O16D 116.6(18)
O17D Cl4D O19D 105.6(17)
O16D Cl4D O19D 113.9(18)
O17D Cl4D O18D 109.1(17)
O16D Cl4D O18D 108.5(18)
O19D Cl4D O18D 102.1(17)
C2S C1S H1S1 109.5
C2S C1S H1S2 109.5
H1S1 C1S H1S2 109.5
C2S C1S H1S3 109.5
H1S1 C1S H1S3 109.5
H1S2 C1S H1S3 109.5
N1S C2S C1S 171(2)

loop_
_geom_bond_atom_site_label_1
_geom_bond_atom_site_label_2
_geom_bond_distance
Fe1 O1 1.814(2)
Fe1 N4 1.921(2)
Fe1 N1 1.963(2)
Fe1 N3 1.966(3)
Fe1 N2 1.969(3)
Fe1 N5 2.018(2)
C1 N1 1.344(4)
C1 C2 1.384(4)
C1 H1 0.9500
C2 C3 1.384(6)
C2 H2 0.9500
C3 C4 1.380(5)
C3 H3 0.9500
C4 C5 1.391(4)
C4 H4 0.9500
C5 N1 1.347(4)
C5 C6 1.502(4)
C6 N2 1.505(3)
C6 H6A 0.9900
C6 H6B 0.9900
C7 C8 1.481(5)
C7 N2 1.504(4)
C7 H7A 0.9900
C7 H7B 0.9900
C8 N3 1.351(4)
C8 C9 1.392(5)
C9 C10 1.380(6)
C9 H9 0.9500
C10 C11 1.371(6)
C10 H10 0.9500
C11 C12 1.380(5)
C11 H11 0.9500
C12 N3 1.349(5)
C12 H12 0.9500
C13 N2 1.508(4)
C13 C26 1.509(4)
C13 C14 1.519(4)
C13 H13 1.0000
C14 N4 1.343(4)
C14 C15 1.379(4)
C15 C16 1.389(5)
C15 H15 0.9500
C16 C17 1.367(5)
C16 H16 0.9500
C17 C18 1.418(4)
C17 H17 0.9500
C18 N4 1.359(4)
C18 C19 1.454(5)
C19 C20 1.404(4)
C19 C24 1.432(4)
C20 C21 1.357(5)
C20 F1 1.364(4)
C21 C22 1.400(5)
C21 H21 0.9500
C22 O2' 1.346(10)
C22 O2 1.350(6)
C22 C23 1.378(5)
C23 C24 1.397(5)
C23 H23 0.9500
C24 O1 1.334(4)
O2 C25 1.488(12)
C25 H25A 0.9800
C25 H25B 0.9800
C25 H25C 0.9800
O2' C25' 1.47(3)
C25' H25D 0.9800
C25' H25E 0.9800
C25' H25F 0.9800
C26 N5 1.347(4)
C26 C27 1.377(5)
C27 C28 1.390(5)
C27 H27 0.9500
C28 C29 1.373(6)
C28 H28 0.9500
C29 C30 1.384(5)
C29 H29 0.9500
C30 N5 1.354(4)
C30 C31 1.481(5)
C31 C36 1.381(5)
C31 C32 1.387(4)
C32 F2 1.359(4)
C32 C33 1.368(5)
C33 C34 1.380(6)
C33 H33 0.9500
C34 O3' 1.348(9)
C34 O3 1.358(7)
C34 C35 1.399(6)
C35 C36 1.373(5)
C35 H35 0.9500
C36 F3 1.351(4)
O3 C37 1.415(19)
C37 H37A 0.9800
C37 H37B 0.9800
C37 H37C 0.9800
O3' C37' 1.37(2)
C37' H37D 0.9800
C37' H37E 0.9800
C37' H37F 0.9800
Cl1 O4 1.408(10)
Cl1 O5 1.432(10)
Cl1 O6 1.435(11)
Cl1 O7 1.465(11)
Cl1' O6' 1.413(10)
Cl1' O4' 1.426(10)
Cl1' O7' 1.452(8)
Cl1' O5' 1.465(7)
Cl1C O6C 1.417(14)
Cl1C O5C 1.430(11)
Cl1C O7C 1.436(13)
Cl1C O4C 1.466(12)
Cl2 O8 1.419(9)
Cl2 O9 1.422(6)
Cl2 O10 1.431(12)
Cl2 O11 1.460(8)
Cl2' O8' 1.416(14)
Cl2' O10' 1.421(14)
Cl2' O11' 1.459(14)
Cl2' O9' 1.518(11)
Cl3 O14 1.397(12)
Cl3 O12 1.415(13)
Cl3 O13 1.452(9)
Cl3 O15 1.456(10)
Cl3' O12' 1.418(15)
Cl3' O13' 1.424(14)
Cl3' O14' 1.434(13)
Cl3' O15' 1.461(15)
Cl4 O18 1.426(11)
Cl4 O17 1.429(11)
Cl4 O16 1.436(10)
Cl4 O19 1.452(12)
Cl4' O16' 1.412(14)
Cl4' O18' 1.425(15)
Cl4' O19' 1.448(15)
Cl4' O17' 1.449(14)
Cl4C O18C 1.381(13)
Cl4C O16C 1.430(12)
Cl4C O19C 1.443(15)
Cl4C O17C 1.448(13)
Cl4D O17D 1.384(14)
Cl4D O16D 1.409(14)
Cl4D O19D 1.456(15)
Cl4D O18D 1.457(15)
C1S C2S 1.477(14)
C1S H1S1 0.9800
C1S H1S2 0.9800
C1S H1S3 0.9800
C2S N1S 1.18(2)

loop_
_geom_torsion_atom_site_label_1
_geom_torsion_atom_site_label_2
_geom_torsion_atom_site_label_3
_geom_torsion_atom_site_label_4
_geom_torsion
N1 C1 C2 C3 0.7(5)
C1 C2 C3 C4 1.1(6)
C2 C3 C4 C5 -1.4(5)
C3 C4 C5 N1 -0.2(5)
C3 C4 C5 C6 -178.7(3)
N1 C5 C6 N2 15.8(4)
C4 C5 C6 N2 -165.6(3)
N2 C7 C8 N3 -19.8(3)
N2 C7 C8 C9 161.3(3)
N3 C8 C9 C10 0.6(5)
C7 C8 C9 C10 179.4(3)
C8 C9 C10 C11 0.6(5)
C9 C10 C11 C12 -0.2(5)
C10 C11 C12 N3 -1.4(5)
N2 C13 C14 N4 -40.2(3)
C26 C13 C14 N4 71.7(3)
N2 C13 C14 C15 143.5(3)
C26 C13 C14 C15 -104.7(3)
N4 C14 C15 C16 -2.1(4)
C13 C14 C15 C16 173.9(3)
C14 C15 C16 C17 0.9(5)
C15 C16 C17 C18 0.9(5)
C16 C17 C18 N4 -1.6(4)
C16 C17 C18 C19 -178.6(3)
N4 C18 C19 C20 163.4(3)
C17 C18 C19 C20 -19.6(4)
N4 C18 C19 C24 -20.0(4)
C17 C18 C19 C24 157.0(3)
C24 C19 C20 C21 -2.0(5)
C18 C19 C20 C21 175.0(3)
C24 C19 C20 F1 177.1(2)
C18 C19 C20 F1 -5.9(4)
F1 C20 C21 C22 180.0(3)
C19 C20 C21 C22 -0.9(5)
C20 C21 C22 O2' 179(6)
C20 C21 C22 O2 -178.2(13)
C20 C21 C22 C23 1.3(6)
O2' C22 C23 C24 -176(5)
O2 C22 C23 C24 -179.3(14)
C21 C22 C23 C24 1.3(6)
C22 C23 C24 O1 176.2(3)
C22 C23 C24 C19 -4.4(5)
C20 C19 C24 O1 -176.1(3)
C18 C19 C24 O1 7.0(4)
C20 C19 C24 C23 4.6(4)
C18 C19 C24 C23 -172.4(3)
C23 C22 O2 C25 -7(3)
C21 C22 O2 C25 172.1(13)
C23 C22 O2' C25' 170(5)
C21 C22 O2' C25' -7(10)
N2 C13 C26 N5 42.5(3)
C14 C13 C26 N5 -69.8(3)
N2 C13 C26 C27 -136.5(3)
C14 C13 C26 C27 111.1(3)
N5 C26 C27 C28 -0.7(5)
C13 C26 C27 C28 178.3(3)
C26 C27 C28 C29 0.1(5)
C27 C28 C29 C30 0.8(6)
C28 C29 C30 N5 -1.2(5)
C28 C29 C30 C31 -178.5(3)
N5 C30 C31 C36 80.1(4)
C29 C30 C31 C36 -102.6(4)
N5 C30 C31 C32 -102.2(3)
C29 C30 C31 C32 75.1(4)
C36 C31 C32 F2 179.2(3)
C30 C31 C32 F2 1.2(4)
C36 C31 C32 C33 -1.1(5)
C30 C31 C32 C33 -179.1(3)
F2 C32 C33 C34 -180.0(3)
C31 C32 C33 C34 0.3(6)
C32 C33 C34 O3' -177.4(19)
C32 C33 C34 O3 -179.9(13)
C32 C33 C34 C35 0.3(6)
O3' C34 C35 C36 178.0(16)
O3 C34 C35 C36 -179.7(15)
C33 C34 C35 C36 -0.1(6)
C34 C35 C36 F3 177.5(3)
C34 C35 C36 C31 -0.9(5)
C32 C31 C36 F3 -177.0(3)
C30 C31 C36 F3 0.9(5)
C32 C31 C36 C35 1.4(5)
C30 C31 C36 C35 179.3(3)
C33 C34 O3 C37 178.0(15)
C35 C34 O3 C37 -2(3)
C33 C34 O3' C37' -1(4)
C35 C34 O3' C37' -178.9(19)
C2 C1 N1 C5 -2.3(5)
C2 C1 N1 Fe1 -179.6(2)
C4 C5 N1 C1 2.0(4)
C6 C5 N1 C1 -179.4(3)
C4 C5 N1 Fe1 179.6(2)
C6 C5 N1 Fe1 -1.8(3)
C8 C7 N2 C6 -97.9(3)
C8 C7 N2 C13 131.8(3)
C8 C7 N2 Fe1 24.6(3)
C5 C6 N2 C7 100.4(3)
C5 C6 N2 C13 -129.9(3)
C5 C6 N2 Fe1 -21.8(3)
C26 C13 N2 C7 -173.3(3)
C14 C13 N2 C7 -61.0(3)
C26 C13 N2 C6 57.2(3)
C14 C13 N2 C6 169.4(2)
C26 C13 N2 Fe1 -58.5(2)
C14 C13 N2 Fe1 53.7(2)
C11 C12 N3 C8 2.6(4)
C11 C12 N3 Fe1 175.7(2)
C9 C8 N3 C12 -2.2(4)
C7 C8 N3 C12 178.9(3)
C9 C8 N3 Fe1 -176.0(2)
C7 C8 N3 Fe1 5.1(3)
C15 C14 N4 C18 1.3(4)
C13 C14 N4 C18 -175.1(2)
C15 C14 N4 Fe1 179.6(2)
C13 C14 N4 Fe1 3.1(3)
C17 C18 N4 C14 0.5(4)
C19 C18 N4 C14 177.8(2)
C17 C18 N4 Fe1 -177.4(2)
C19 C18 N4 Fe1 -0.1(4)
C27 C26 N5 C30 0.3(4)
C13 C26 N5 C30 -178.8(2)
C27 C26 N5 Fe1 175.9(3)
C13 C26 N5 Fe1 -3.2(3)
C29 C30 N5 C26 0.7(4)
C31 C30 N5 C26 178.0(3)
C29 C30 N5 Fe1 -173.7(2)
C31 C30 N5 Fe1 3.6(4)
C23 C24 O1 Fe1 -153.7(2)
C19 C24 O1 Fe1 26.9(4)
N4 Fe1 O1 C24 -35.5(2)
N1 Fe1 O1 C24 145.7(2)
N3 Fe1 O1 C24 56.5(2)
N5 Fe1 O1 C24 -123.8(2)
